data_1526714
loop_
_publ_author_name
'Kolenda, M.'
'Hofmann, M.'
'Szytula, A.'
'Penc, B.'
'Leciejewicz, J.'
'Zygmunt, A.'

_publ_section_title
;
 Magnetic structures of R T Sb2 (R = Pr, Nd; T = Cu, Pd) compounds
;
_journal_name_full 'Journal of Alloys Compd.'
_journal_page_first 22
_journal_page_last 27
_journal_volume 315
_journal_year 2001
_chemical_formula_sum 'Cu Nd Sb2'
_chemical_name_systematic 'Nd Cu Sb2'
_space_group_IT_number 129
_symmetry_space_group_name_Hall '-P 4a 2a'
_symmetry_space_group_name_H-M 'P 4/n m m :2'
_cell_angle_alpha 90
_cell_angle_beta 90
_cell_angle_gamma 90
_cell_formula_units_Z 2
_cell_length_a 4.2895
_cell_length_b 4.2895
_cell_length_c 10.0673
_cell_volume 185.236
_citation_journal_id_ASTM JALCEU
_cod_data_source_file Kolenda_JALCEU_2001_1149.cif
_cod_data_source_block Cu1Nd1Sb2
_cod_original_cell_volume 185.2364
_cod_original_formula_sum 'Cu1 Nd1 Sb2'
_cod_database_code 1526714

loop_
_symmetry_equiv_pos_as_xyz
x,y,z
-y+1/2,x,z
-x+1/2,-y+1/2,z
y,-x+1/2,z
x+1/2,-y,-z
y+1/2,x+1/2,-z
-x,y+1/2,-z
-y,-x,-z
-x,-y,-z
y-1/2,-x,-z
x-1/2,y-1/2,-z
-y,x-1/2,-z
-x-1/2,y,z
-y-1/2,-x-1/2,z
x,-y-1/2,z
y,x,z

loop_
_atom_site_label
_atom_site_type_symbol
_atom_site_fract_x
_atom_site_fract_y
_atom_site_fract_z
_atom_site_occupancy
_atom_site_U_iso_or_equiv
Nd1 Nd 0.25 0.25 0.2518 1 0.0
Sb2 Sb 0.25 0.25 0.6561 1 0.0
Sb1 Sb 0.75 0.25 0.5 1 0.0
Cu1 Cu 0.75 0.25 0 1 0.0
